data_2218990
loop_
_publ_author_name
'Zhang, Huoyun'
'Li, Shuqin'
'Shi, Xiaopeng'

_publ_section_title
;
 (<i>E</i>)-2-Methoxy-4-(3-oxobut-1-enyl)phenyl acetate
;
_journal_coeditor_code FB2101
_journal_issue 8
_journal_name_full 'Acta Crystallographica Section E'
_journal_page_first o1507
_journal_paper_doi 10.1107/S1600536808021417
_journal_volume 64
_journal_year 2008
_chemical_formula_iupac 'C13 H14 O4'
_chemical_formula_moiety 'C13 H14 O4'
_chemical_formula_sum 'C13 H14 O4'
_chemical_formula_weight 234.24
_chemical_name_systematic
;
(<i>E</i>)-2-Methoxy-4-(3-oxobut-1-enyl)phenyl acetate
;
_space_group_IT_number 2
_symmetry_cell_setting triclinic
_symmetry_space_group_name_Hall '-P 1'
_symmetry_space_group_name_H-M 'P -1'
_atom_sites_solution_hydrogens difmap
_atom_sites_solution_primary direct
_atom_sites_solution_secondary difmap
_audit_creation_method SHELXL-97
_cell_angle_alpha 96.611(2)
_cell_angle_beta 91.487(2)
_cell_angle_gamma 110.599(2)
_cell_formula_units_Z 2
_cell_length_a 6.2534(5)
_cell_length_b 7.5797(5)
_cell_length_c 13.9718(8)
_cell_measurement_reflns_used 1174
_cell_measurement_temperature 299(2)
_cell_measurement_theta_max 27.65
_cell_measurement_theta_min 3.80
_cell_volume 614.21(7)
_computing_cell_refinement 'SMART (Bruker, 1997)'
_computing_data_collection 'SMART (Bruker, 1997)'
_computing_data_reduction 'SAINT (Bruker, 1999)'
_computing_molecular_graphics 'SHELXTL (Sheldrick, 2008)'
_computing_publication_material 'SHELXTL (Sheldrick, 2008)'
_computing_structure_refinement 'SHELXL97 (Sheldrick, 2008)'
_computing_structure_solution 'SHELXS97 (Sheldrick, 2008)'
_diffrn_ambient_temperature 299(2)
_diffrn_measured_fraction_theta_full 0.985
_diffrn_measured_fraction_theta_max 0.985
_diffrn_measurement_device_type 'Bruker SMART 4K CCD area-detector'
_diffrn_measurement_method '\f and \w'
_diffrn_radiation_monochromator graphite
_diffrn_radiation_source 'fine-focus sealed tube'
_diffrn_radiation_type MoK\a
_diffrn_radiation_wavelength 0.71073
_diffrn_reflns_av_R_equivalents 0.0487
_diffrn_reflns_av_sigmaI/netI 0.0513
_diffrn_reflns_limit_h_max 7
_diffrn_reflns_limit_h_min -7
_diffrn_reflns_limit_k_max 9
_diffrn_reflns_limit_k_min -8
_diffrn_reflns_limit_l_max 17
_diffrn_reflns_limit_l_min -10
_diffrn_reflns_number 3984
_diffrn_reflns_theta_full 26.00
_diffrn_reflns_theta_max 26.00
_diffrn_reflns_theta_min 2.90
_diffrn_standards_number 0
_exptl_absorpt_coefficient_mu 0.094
_exptl_absorpt_correction_T_max 0.9886
_exptl_absorpt_correction_T_min 0.9807
_exptl_absorpt_correction_type multi-scan
_exptl_absorpt_process_details '(SADABS; Sheldrick, 1997)'
_exptl_crystal_colour colourless
_exptl_crystal_density_diffrn 1.267
_exptl_crystal_density_method 'not measured'
_exptl_crystal_description block
_exptl_crystal_F_000 248
_exptl_crystal_size_max 0.30
_exptl_crystal_size_mid 0.23
_exptl_crystal_size_min 0.20
_refine_diff_density_max 0.230
_refine_diff_density_min -0.469
_refine_ls_extinction_method none
_refine_ls_goodness_of_fit_ref 1.101
_refine_ls_hydrogen_treatment constr
_refine_ls_matrix_type full
_refine_ls_number_constraints 61
_refine_ls_number_parameters 173
_refine_ls_number_reflns 2381
_refine_ls_number_restraints 14
_refine_ls_restrained_S_all 1.109
_refine_ls_R_factor_all 0.1009
_refine_ls_R_factor_gt 0.0663
_refine_ls_shift/su_max 0.001
_refine_ls_shift/su_mean 0.000
_refine_ls_structure_factor_coef Fsqd
_refine_ls_weighting_details 'calc w=1/[\s^2^(Fo^2^)+(0.1082P)^2^+0.0333P] where P=(Fo^2^+2Fc^2^)/3'
_refine_ls_weighting_scheme calc
_refine_ls_wR_factor_gt 0.1966
_refine_ls_wR_factor_ref 0.2196
_reflns_number_gt 1423
_reflns_number_total 2381
_reflns_threshold_expression I>2\s(I)
_cod_data_source_file fb2101.cif
_cod_data_source_block I
_cod_depositor_comments
;
The following automatic conversions were performed:
'_symmetry_cell_setting' value 'Triclinic' changed to 'triclinic'
according to '/home/saulius/struct/CIF-dictionaries/cif_core.dic'
dictionary named 'cif_core.dic' version 2.4.1 from 2010-06-29.

Automatic conversion script
Id: cif_fix_enum 1527 2010-12-29 10:47:43Z saulius 

The following automatic conversions were performed:

'_symmetry_cell_setting' value 'Triclinic' changed to 'triclinic'
according to /home/saulius/struct/CIF-dictionaries/cif_core.dic
dictionary named 'cif_core.dic' version 2.4.1 from 2010-06-29.

Automatic conversion script
Id: cif_fix_values 1715 2011-07-08 13:25:40Z adriana 
;
_cod_database_code 2218990
_cod_database_fobs_code 2218990

loop_
_symmetry_equiv_pos_as_xyz
'x, y, z'
'-x, -y, -z'

loop_
_atom_site_type_symbol
_atom_site_label
_atom_site_fract_x
_atom_site_fract_y
_atom_site_fract_z
_atom_site_U_iso_or_equiv
_atom_site_adp_type
_atom_site_calc_flag
_atom_site_refinement_flags
_atom_site_occupancy
_atom_site_disorder_assembly
_atom_site_disorder_group
C C1 0.7293(5) 0.3948(4) 0.2545(3) 0.0882(10) Uani d DU 1 . .
C C2 0.9194(5) 0.5292(4) 0.3052(2) 0.0738(8) Uani d . 1 A .
H H2 0.9074 0.5763 0.3685 0.089 Uiso calc R 1 . .
C C3 1.1270(4) 0.5962(3) 0.26515(19) 0.0624(7) Uani d . 1 . .
C C4 1.1411(4) 0.5259(3) 0.16982(19) 0.0609(7) Uani d . 1 A .
C C5 0.9549(5) 0.3919(4) 0.1173(2) 0.0768(8) Uani d . 1 . .
H H5 0.9673 0.3460 0.0538 0.092 Uiso calc R 1 A .
C C6 0.7504(5) 0.3261(4) 0.1588(3) 0.0937(11) Uani d . 1 A .
H H6 0.6241 0.2349 0.1232 0.112 Uiso calc R 1 . .
C C7 0.4817(6) 0.2784(6) 0.2726(3) 0.0590(12) Uani d PDU 0.568(5) A 1
H H7 0.3809 0.1860 0.2267 0.071 Uiso calc PR 0.568(5) A 1
C C8 0.4287(6) 0.3213(5) 0.3572(2) 0.0590(12) Uani d PDU 0.568(5) A 1
H H8 0.5350 0.4157 0.4006 0.071 Uiso calc PR 0.568(5) A 1
C C7' 0.5396(6) 0.3583(5) 0.3256(2) 0.0695(19) Uani d PRDU 0.432(5) A 2
H H7' 0.5659 0.4348 0.3849 0.083 Uiso calc PR 0.432(5) A 2
C C8' 0.3469(9) 0.2245(8) 0.3042(3) 0.0690(17) Uani d PDU 0.432(5) A 2
H H8' 0.3087 0.1433 0.2462 0.083 Uiso calc PR 0.432(5) A 2
C C9 0.1831(5) 0.2135(5) 0.3871(3) 0.0823(9) Uani d DU 1 . .
C C10 -0.0103(8) 0.0611(5) 0.3285(3) 0.1215(14) Uani d . 1 A .
H H10A -0.1400 0.0213 0.3668 0.182 Uiso calc R 1 . .
H H10B 0.0349 -0.0452 0.3082 0.182 Uiso calc R 1 . .
H H10C -0.0506 0.1090 0.2728 0.182 Uiso calc R 1 . .
C C11 1.3290(6) 0.7714(5) 0.4125(2) 0.0957(10) Uani d . 1 . .
H H11A 1.2309 0.8425 0.4272 0.144 Uiso calc R 1 A .
H H11B 1.4830 0.8466 0.4371 0.144 Uiso calc R 1 . .
H H11C 1.2771 0.6568 0.4420 0.144 Uiso calc R 1 . .
C C12 1.4400(5) 0.7588(4) 0.10439(18) 0.0678(7) Uani d . 1 A .
C C13 1.6743(5) 0.7974(5) 0.0730(2) 0.0937(10) Uani d . 1 . .
H H13A 1.6724 0.6999 0.0222 0.141 Uiso calc R 1 . .
H H13B 1.7741 0.7986 0.1266 0.141 Uiso calc R 1 . .
H H13C 1.7286 0.9187 0.0497 0.141 Uiso calc R 1 . .
O O1 0.1650(4) 0.2704(4) 0.46647(19) 0.1071(8) Uani d . 1 A .
O O2 1.3230(3) 0.7243(3) 0.31006(13) 0.0802(6) Uani d . 1 A .
O O3 1.3305(3) 0.8606(3) 0.10693(14) 0.0814(6) Uani d . 1 . .
O O4 1.3533(3) 0.5806(2) 0.13013(12) 0.0693(6) Uani d . 1 . .

loop_
_atom_site_aniso_label
_atom_site_aniso_U_11
_atom_site_aniso_U_22
_atom_site_aniso_U_33
_atom_site_aniso_U_12
_atom_site_aniso_U_13
_atom_site_aniso_U_23
C1 0.0607(15) 0.0758(16) 0.144(2) 0.0288(13) 0.0191(15) 0.0587(17)
C2 0.0849(16) 0.0753(14) 0.0869(16) 0.0450(13) 0.0302(12) 0.0313(12)
C3 0.0681(13) 0.0545(11) 0.0715(14) 0.0262(10) 0.0083(11) 0.0124(10)
C4 0.0657(13) 0.0539(11) 0.0710(14) 0.0260(10) 0.0114(10) 0.0120(10)
C5 0.0794(16) 0.0613(13) 0.0850(16) 0.0210(12) -0.0046(12) 0.0102(11)
C6 0.0754(17) 0.0681(15) 0.127(2) 0.0162(13) -0.0100(16) 0.0285(15)
C7 0.071(3) 0.047(2) 0.056(2) 0.022(2) -0.007(2) -0.0067(18)
C8 0.069(4) 0.060(3) 0.051(3) 0.024(3) 0.001(2) 0.003(2)
C8' 0.075(4) 0.072(4) 0.059(4) 0.029(3) 0.015(3) 0.009(3)
C7' 0.061(4) 0.046(3) 0.067(5) 0.019(3) 0.001(3) 0.006(3)
C9 0.0968(19) 0.0915(17) 0.0871(18) 0.0544(16) 0.0341(15) 0.0406(15)
C10 0.170(3) 0.105(2) 0.111(2) 0.077(2) -0.014(2) 0.0052(17)
C11 0.118(2) 0.1023(18) 0.0702(16) 0.0465(16) -0.0048(13) -0.0076(13)
C12 0.0737(14) 0.0587(13) 0.0602(13) 0.0164(11) 0.0068(10) -0.0040(9)
C13 0.0821(17) 0.0900(17) 0.1022(19) 0.0205(14) 0.0215(13) 0.0031(13)
O1 0.1010(13) 0.1159(14) 0.0938(13) 0.0276(11) 0.0235(10) 0.0089(11)
O2 0.0838(11) 0.0797(10) 0.0694(10) 0.0189(9) 0.0060(7) -0.0027(7)
O3 0.0893(11) 0.0624(9) 0.0981(12) 0.0285(9) 0.0171(8) 0.0156(8)
O4 0.0753(10) 0.0609(9) 0.0759(10) 0.0279(7) 0.0172(7) 0.0076(7)

loop_
_atom_type_symbol
_atom_type_description
_atom_type_scat_dispersion_real
_atom_type_scat_dispersion_imag
_atom_type_scat_source
C C 0.0033 0.0016 'International Tables Vol C Tables 4.2.6.8 and 6.1.1.4'
H H 0.0000 0.0000 'International Tables Vol C Tables 4.2.6.8 and 6.1.1.4'
O O 0.0106 0.0060 'International Tables Vol C Tables 4.2.6.8 and 6.1.1.4'

loop_
_geom_angle_atom_site_label_1
_geom_angle_atom_site_label_2
_geom_angle_atom_site_label_3
_geom_angle
C2 C1 C6 118.2(3)
C2 C1 C7 138.3(3)
C6 C1 C7 103.5(3)
C2 C1 C7' 105.1(3)
C6 C1 C7' 136.7(3)
C1 C2 C3 122.0(3)
C1 C2 H2 119.0
C3 C2 H2 119.0
O2 C3 C2 126.0(3)
O2 C3 C4 115.8(2)
C2 C3 C4 118.2(3)
C5 C4 C3 121.3(2)
C5 C4 O4 119.3(2)
C3 C4 O4 119.2(2)
C4 C5 C6 119.6(3)
C4 C5 H5 120.2
C6 C5 H5 120.2
C5 C6 C1 120.8(3)
C5 C6 H6 119.6
C1 C6 H6 119.6
C8 C7 C1 112.9(2)
C8 C7 H7 123.6
C1 C7 H7 123.6
C7 C8 C9 119.1(3)
C7 C8 H8 120.5
C9 C8 H8 120.5
C8' C7' C1 120.7(3)
C8' C7' H7' 119.6
C1 C7' H7' 119.6
C7' C8' C9 111.7(2)
C7' C8' H8' 124.2
C9 C8' H8' 124.2
O1 C9 C10 121.7(3)
O1 C9 C8' 145.9(3)
C10 C9 C8' 92.4(3)
O1 C9 C8 109.7(3)
C10 C9 C8 128.6(3)
C9 C10 H10A 109.5
C9 C10 H10B 109.5
H10A C10 H10B 109.5
C9 C10 H10C 109.5
H10A C10 H10C 109.5
H10B C10 H10C 109.5
O2 C11 H11A 109.5
O2 C11 H11B 109.5
H11A C11 H11B 109.5
O2 C11 H11C 109.5
H11A C11 H11C 109.5
H11B C11 H11C 109.5
O3 C12 O4 121.7(2)
O3 C12 C13 128.1(3)
O4 C12 C13 110.2(3)
C12 C13 H13A 109.5
C12 C13 H13B 109.5
H13A C13 H13B 109.5
C12 C13 H13C 109.5
H13A C13 H13C 109.5
H13B C13 H13C 109.5
C3 O2 C11 117.5(2)
C12 O4 C4 118.03(19)

loop_
_geom_bond_atom_site_label_1
_geom_bond_atom_site_label_2
_geom_bond_distance
C1 C2 1.375(4)
C1 C6 1.405(5)
C1 C7 1.533(4)
C1 C7' 1.538(4)
C2 C3 1.377(4)
C2 H2 0.9300
C3 O2 1.349(3)
C3 C4 1.393(3)
C4 C5 1.370(4)
C4 O4 1.395(3)
C5 C6 1.370(4)
C5 H5 0.9300
C6 H6 0.9300
C7 C8 1.273(3)
C7 H7 0.9300
C8 C9 1.559(4)
C8 H8 0.9300
C7' C8' 1.274(4)
C7' H7' 0.9300
C8' C9 1.556(4)
C8' H8' 0.9300
C9 O1 1.166(3)
C9 C10 1.488(5)
C10 H10A 0.9600
C10 H10B 0.9600
C10 H10C 0.9600
C11 O2 1.431(3)
C11 H11A 0.9600
C11 H11B 0.9600
C11 H11C 0.9600
C12 O3 1.197(3)
C12 O4 1.362(3)
C12 C13 1.479(4)
C13 H13A 0.9600
C13 H13B 0.9600
C13 H13C 0.9600

loop_
_geom_hbond_atom_site_label_D
_geom_hbond_atom_site_label_H
_geom_hbond_atom_site_label_A
_geom_hbond_site_symmetry_A
_geom_hbond_distance_DH
_geom_hbond_distance_HA
_geom_hbond_distance_DA
_geom_hbond_angle_DHA
C2 H2 O1 2_666 0.93 2.58 3.507(4) 171.6
